data_9005475
loop_
_publ_author_name
'Andreozzi, G. B.'
'Lucchesi, S.'
'Skogby, H.'
'Della Giusta, A.'

_publ_section_title
;
 Compositional dependence of cation distribution in some synthetic
 (Mg,Zn)(Al,Fe)2O4 spinels
 Sample: Gah1a/a
;
_journal_name_full 'European Journal of Mineralogy'
_journal_page_first 391
_journal_page_last 402
_journal_paper_doi 10.1127/0935-1221/01/0013-0391
_journal_volume 13
_journal_year 2001
_chemical_formula_sum 'Al1.998 Mg0.355 O4 Zn0.647'
_chemical_name_mineral Gahnite
_space_group_IT_number 227
_symmetry_space_group_name_Hall '-F 4vw 2vw 3'
_symmetry_space_group_name_H-M 'F d -3 m :2'
_cell_angle_alpha 90
_cell_angle_beta 90
_cell_angle_gamma 90
_cell_length_a 8.0870
_cell_length_b 8.0870
_cell_length_c 8.0870
_cell_formula_units_Z 8
_cell_volume 528.886
_database_code_amcsd 0006862
_exptl_crystal_density_diffrn 4.241
_cod_original_sg_symbol_H-M 'F d 3 m'
_cod_original_formula_sum 'Mg.355 Zn.647 Al1.998 O4'
_cod_database_code 9005475

loop_
_space_group_symop_operation_xyz
x,y,z
x,1/2+y,1/2+z
1/2+x,y,1/2+z
1/2+x,1/2+y,z
3/4+z,1/2-x,1/4+y
3/4+z,-x,3/4+y
1/4+z,1/2-x,3/4+y
1/4+z,-x,1/4+y
3/4-y,1/2+z,1/4-x
3/4-y,+z,3/4-x
1/4-y,1/2+z,3/4-x
1/4-y,+z,1/4-x
3/4+x,1/2-y,1/4+z
3/4+x,-y,3/4+z
1/4+x,1/2-y,3/4+z
1/4+x,-y,1/4+z
3/4-z,1/2+x,1/4-y
3/4-z,+x,3/4-y
1/4-z,1/2+x,3/4-y
1/4-z,+x,1/4-y
3/4+y,1/2-z,1/4+x
3/4+y,-z,3/4+x
1/4+y,1/2-z,3/4+x
1/4+y,-z,1/4+x
3/4-x,1/2+y,1/4-z
3/4-x,+y,3/4-z
1/4-x,1/2+y,3/4-z
1/4-x,+y,1/4-z
1/2+x,3/4-z,1/4-y
1/2+x,1/4-z,3/4-y
+x,3/4-z,3/4-y
+x,1/4-z,1/4-y
1/2-z,3/4+y,1/4+x
1/2-z,1/4+y,3/4+x
-z,3/4+y,3/4+x
-z,1/4+y,1/4+x
1/2+y,3/4-x,1/4-z
1/2+y,1/4-x,3/4-z
+y,3/4-x,3/4-z
+y,1/4-x,1/4-z
1/2-x,3/4+z,1/4+y
1/2-x,1/4+z,3/4+y
-x,3/4+z,3/4+y
-x,1/4+z,1/4+y
1/2+z,3/4-y,1/4-x
1/2+z,1/4-y,3/4-x
+z,3/4-y,3/4-x
+z,1/4-y,1/4-x
1/2-y,3/4+x,1/4+z
1/2-y,1/4+x,3/4+z
-y,3/4+x,3/4+z
-y,1/4+x,1/4+z
x,1/2+z,1/2+y
x,+z,+y
1/2+x,1/2+z,+y
1/2+x,+z,1/2+y
-z,1/2-y,1/2-x
-z,-y,-x
1/2-z,1/2-y,-x
1/2-z,-y,1/2-x
y,1/2+x,1/2+z
y,+x,+z
1/2+y,1/2+x,+z
1/2+y,+x,1/2+z
-x,1/2-z,1/2-y
-x,-z,-y
1/2-x,1/2-z,-y
1/2-x,-z,1/2-y
z,1/2+y,1/2+x
z,+y,+x
1/2+z,1/2+y,+x
1/2+z,+y,1/2+x
-y,1/2-x,1/2-z
-y,-x,-z
1/2-y,1/2-x,-z
1/2-y,-x,1/2-z
3/4+z,1/4+x,1/2-y
3/4+z,3/4+x,-y
1/4+z,1/4+x,-y
1/4+z,3/4+x,1/2-y
3/4-y,1/4-z,1/2+x
3/4-y,3/4-z,+x
1/4-y,1/4-z,+x
1/4-y,3/4-z,1/2+x
3/4+x,1/4+y,1/2-z
3/4+x,3/4+y,-z
1/4+x,1/4+y,-z
1/4+x,3/4+y,1/2-z
3/4-z,1/4-x,1/2+y
3/4-z,3/4-x,+y
1/4-z,1/4-x,+y
1/4-z,3/4-x,1/2+y
3/4+y,1/4+z,1/2-x
3/4+y,3/4+z,-x
1/4+y,1/4+z,-x
1/4+y,3/4+z,1/2-x
3/4-x,1/4-y,1/2+z
3/4-x,3/4-y,+z
1/4-x,1/4-y,+z
1/4-x,3/4-y,1/2+z
-z,3/4+x,3/4+y
-z,1/4+x,1/4+y
1/2-z,3/4+x,1/4+y
1/2-z,1/4+x,3/4+y
y,3/4-z,3/4-x
y,1/4-z,1/4-x
1/2+y,3/4-z,1/4-x
1/2+y,1/4-z,3/4-x
-x,3/4+y,3/4+z
-x,1/4+y,1/4+z
1/2-x,3/4+y,1/4+z
1/2-x,1/4+y,3/4+z
z,3/4-x,3/4-y
z,1/4-x,1/4-y
1/2+z,3/4-x,1/4-y
1/2+z,1/4-x,3/4-y
-y,3/4+z,3/4+x
-y,1/4+z,1/4+x
1/2-y,3/4+z,1/4+x
1/2-y,1/4+z,3/4+x
x,3/4-y,3/4-z
x,1/4-y,1/4-z
1/2+x,3/4-y,1/4-z
1/2+x,1/4-y,3/4-z
1/4-x,1/2+z,3/4-y
1/4-x,+z,1/4-y
3/4-x,1/2+z,1/4-y
3/4-x,+z,3/4-y
1/4+z,1/2-y,3/4+x
1/4+z,-y,1/4+x
3/4+z,1/2-y,1/4+x
3/4+z,-y,3/4+x
1/4-y,1/2+x,3/4-z
1/4-y,+x,1/4-z
3/4-y,1/2+x,1/4-z
3/4-y,+x,3/4-z
1/4+x,1/2-z,3/4+y
1/4+x,-z,1/4+y
3/4+x,1/2-z,1/4+y
3/4+x,-z,3/4+y
1/4-z,1/2+y,3/4-x
1/4-z,+y,1/4-x
3/4-z,1/2+y,1/4-x
3/4-z,+y,3/4-x
1/4+y,1/2-x,3/4+z
1/4+y,-x,1/4+z
3/4+y,1/2-x,1/4+z
3/4+y,-x,3/4+z
3/4-x,3/4-z,y
3/4-x,1/4-z,1/2+y
1/4-x,3/4-z,1/2+y
1/4-x,1/4-z,y
3/4+z,3/4+y,-x
3/4+z,1/4+y,1/2-x
1/4+z,3/4+y,1/2-x
1/4+z,1/4+y,-x
3/4-y,3/4-x,z
3/4-y,1/4-x,1/2+z
1/4-y,3/4-x,1/2+z
1/4-y,1/4-x,z
3/4+x,3/4+z,-y
3/4+x,1/4+z,1/2-y
1/4+x,3/4+z,1/2-y
1/4+x,1/4+z,-y
3/4-z,3/4-y,x
3/4-z,1/4-y,1/2+x
1/4-z,3/4-y,1/2+x
1/4-z,1/4-y,x
3/4+y,3/4+x,-z
3/4+y,1/4+x,1/2-z
1/4+y,3/4+x,1/2-z
1/4+y,1/4+x,-z
-z,-x,-y
-z,1/2-x,1/2-y
1/2-z,-x,1/2-y
1/2-z,1/2-x,-y
y,z,x
y,1/2+z,1/2+x
1/2+y,z,1/2+x
1/2+y,1/2+z,x
-x,-y,-z
-x,1/2-y,1/2-z
1/2-x,-y,1/2-z
1/2-x,1/2-y,-z
z,x,y
z,1/2+x,1/2+y
1/2+z,x,1/2+y
1/2+z,1/2+x,y
-y,-z,-x
-y,1/2-z,1/2-x
1/2-y,-z,1/2-x
1/2-y,1/2-z,-x

loop_
_atom_site_label
_atom_site_fract_x
_atom_site_fract_y
_atom_site_fract_z
_atom_site_occupancy
_atom_site_U_iso_or_equiv
MgT 0.12500 0.12500 0.12500 0.22500 0.00780
ZnT 0.12500 0.12500 0.12500 0.64700 0.00780
AlT 0.12500 0.12500 0.12500 0.12800 0.00780
MgM 0.50000 0.50000 0.50000 0.06500 0.00650
AlM 0.50000 0.50000 0.50000 0.93500 0.00650
O 0.26339 0.26339 0.26339 1.00000 0.00790

loop_
_cod_related_entry_id
_cod_related_entry_database
_cod_related_entry_code
1 AMCSD 0006862
